data_4512671
loop_
_publ_author_name
'Ionescu, Andreea'
'Lento, Raffaella'
'Mastropietro, Teresa F.'
'Aiello, Iolinda'
'Termine, Roberto'
'Golemme, Attilio'
'Ghedini, Mauro'
'Bellec, Nathalie'
'Pini, Elena'
'Rimoldi, Isabella'
'Godbert, Nicolas'

_publ_section_title
;
 Electropolymerized highly photoconductive thin films of cyclopalladated
 and cycloplatinated complexes.
;
_journal_issue 7
_journal_name_full 'ACS applied materials &amp; interfaces'
_journal_page_first 4019
_journal_page_last 4028
_journal_paper_doi 10.1021/am506984m
_journal_volume 7
_journal_year 2015
_chemical_formula_moiety 'C37 H29 N3 O2 Pd'
_chemical_formula_sum 'C37 H29 N3 O2 Pd'
_chemical_formula_weight 654.03
_chemical_name_systematic
; 
 ? 
;
_space_group_IT_number 14
_symmetry_cell_setting monoclinic
_symmetry_space_group_name_Hall '-P 2ybc'
_symmetry_space_group_name_H-M 'P 1 21/c 1'
_atom_sites_solution_hydrogens geom
_atom_sites_solution_primary direct
_atom_sites_solution_secondary difmap
_audit_creation_method SHELXL-97
_cell_angle_alpha 90.00
_cell_angle_beta 90.821(3)
_cell_angle_gamma 90.00
_cell_formula_units_Z 4
_cell_length_a 28.390(2)
_cell_length_b 6.4428(5)
_cell_length_c 16.4436(13)
_cell_measurement_reflns_used 9865
_cell_measurement_temperature 296(2)
_cell_measurement_theta_max 22.59
_cell_measurement_theta_min 2.15
_cell_volume 3007.4(4)
_computing_cell_refinement 'Bruker SAINT'
_computing_data_collection 'Bruker APEX2'
_computing_data_reduction 'Bruker SAINT'
_computing_molecular_graphics 'Bruker SHELXTL'
_computing_publication_material 'Bruker SHELXTL'
_computing_structure_refinement 'SHELXL-97 (Sheldrick, 2008)'
_computing_structure_solution 'SHELXS-97 (Sheldrick, 2008)'
_diffrn_ambient_temperature 296(2)
_diffrn_measured_fraction_theta_full 0.988
_diffrn_measured_fraction_theta_max 0.988
_diffrn_measurement_device_type 'Bruker APEX-II CCD'
_diffrn_measurement_method 'phi and omega scans'
_diffrn_radiation_monochromator graphite
_diffrn_radiation_source 'fine-focus sealed tube'
_diffrn_radiation_type MoK\a
_diffrn_radiation_wavelength 0.71073
_diffrn_reflns_av_R_equivalents 0.0535
_diffrn_reflns_av_sigmaI/netI 0.0257
_diffrn_reflns_limit_h_max 36
_diffrn_reflns_limit_h_min -36
_diffrn_reflns_limit_k_max 8
_diffrn_reflns_limit_k_min -8
_diffrn_reflns_limit_l_max 20
_diffrn_reflns_limit_l_min -20
_diffrn_reflns_number 87288
_diffrn_reflns_theta_full 26.79
_diffrn_reflns_theta_max 26.79
_diffrn_reflns_theta_min 0.72
_exptl_absorpt_coefficient_mu 0.655
_exptl_absorpt_correction_T_max 0.9870
_exptl_absorpt_correction_T_min 0.9255
_exptl_absorpt_correction_type multi-scan
_exptl_absorpt_process_details sadabs
_exptl_crystal_colour orange
_exptl_crystal_density_diffrn 1.444
_exptl_crystal_density_method 'not measured'
_exptl_crystal_description laminar
_exptl_crystal_F_000 1336
_exptl_crystal_size_max 0.12
_exptl_crystal_size_mid 0.02
_exptl_crystal_size_min 0.02
_refine_diff_density_max 0.353
_refine_diff_density_min -0.748
_refine_diff_density_rms 0.094
_refine_ls_extinction_method none
_refine_ls_goodness_of_fit_ref 1.079
_refine_ls_hydrogen_treatment constr
_refine_ls_matrix_type full
_refine_ls_number_parameters 389
_refine_ls_number_reflns 6354
_refine_ls_number_restraints 0
_refine_ls_restrained_S_all 1.079
_refine_ls_R_factor_all 0.0519
_refine_ls_R_factor_gt 0.0338
_refine_ls_shift/su_max 0.001
_refine_ls_shift/su_mean 0.000
_refine_ls_structure_factor_coef Fsqd
_refine_ls_weighting_details 'calc w=1/[\s^2^(Fo^2^)+(0.0669P)^2^+0.7915P] where P=(Fo^2^+2Fc^2^)/3'
_refine_ls_weighting_scheme calc
_refine_ls_wR_factor_gt 0.0939
_refine_ls_wR_factor_ref 0.1135
_reflns_number_gt 4928
_reflns_number_total 6354
_reflns_threshold_expression >2sigma(I)
_cod_data_source_file am506984m_si_002.cif
_cod_data_source_block 1
_cod_depositor_comments
;
The following automatic conversions were performed:

'_symmetry_cell_setting' value 'Monoclinic' changed to 'monoclinic'
according to
/usr/data/users/saulius/crontab/automatic-downloads/rss-feeds/ACS/lib/dictionaries/cif_core.dic
dictionary named 'cif_core.dic' version 2.4.2 from 2011-04-26.

'_refine_ls_hydrogen_treatment' value 'CONSTR' changed to 'constr'
according to
/usr/data/users/saulius/crontab/automatic-downloads/rss-feeds/ACS/lib/dictionaries/cif_core.dic
dictionary named 'cif_core.dic' version 2.4.2 from 2011-04-26.

Automatic conversion script
Id: cif_fix_values 3008 2015-01-20 13:52:24Z robertas 

 Adding full bibliography for 4512671--4512675.cif.
;
_cod_original_cell_volume 3007.5(4)
_cod_original_sg_symbol_H-M 'P2(1)/c  '
_cod_database_code 4512671

loop_
_symmetry_equiv_pos_as_xyz
'x, y, z'
'-x, y+1/2, -z+1/2'
'-x, -y, -z'
'x, -y-1/2, z-1/2'

loop_
_atom_site_label
_atom_site_type_symbol
_atom_site_fract_x
_atom_site_fract_y
_atom_site_fract_z
_atom_site_U_iso_or_equiv
_atom_site_adp_type
_atom_site_occupancy
_atom_site_symmetry_multiplicity
_atom_site_calc_flag
_atom_site_refinement_flags
Pd1 Pd 0.163286(7) 0.46414(4) 0.845562(13) 0.04563(10) Uani 1 1 d .
N1 N 0.13797(9) 0.2021(4) 0.89873(15) 0.0527(6) Uani 1 1 d .
N2 N 0.18964(7) 0.7138(4) 0.78267(14) 0.0444(5) Uani 1 1 d .
N3 N 0.37704(10) 0.9792(5) 0.8399(2) 0.0690(8) Uani 1 1 d .
O1 O 0.10928(9) 0.4451(3) 0.76086(15) 0.0623(6) Uani 1 1 d .
O2 O 0.02162(8) 1.0918(4) 0.59988(15) 0.0679(7) Uani 1 1 d .
C1 C 0.10216(12) 0.0912(5) 0.8672(2) 0.0577(8) Uani 1 1 d .
H1 H 0.0869 0.1384 0.8203 0.069 Uiso 1 1 calc R
C2 C 0.08732(14) -0.0920(6) 0.9028(3) 0.0717(10) Uani 1 1 d .
H2 H 0.0624 -0.1675 0.8803 0.086 Uiso 1 1 calc R
C3 C 0.11017(16) -0.1599(6) 0.9722(3) 0.0836(12) Uani 1 1 d .
H3 H 0.1009 -0.2827 0.9970 0.100 Uiso 1 1 calc R
C4 C 0.14675(16) -0.0461(7) 1.0047(3) 0.0793(12) Uani 1 1 d .
H4 H 0.1622 -0.0918 1.0517 0.095 Uiso 1 1 calc R
C5 C 0.16085(12) 0.1383(6) 0.9675(2) 0.0619(9) Uani 1 1 d .
C6 C 0.19768(11) 0.2803(6) 0.99415(19) 0.0636(9) Uani 1 1 d .
C7 C 0.22320(15) 0.2552(9) 1.0677(2) 0.0914(14) Uani 1 1 d .
H7 H 0.2185 0.1370 1.0990 0.110 Uiso 1 1 calc R
C8 C 0.25447(17) 0.4010(10) 1.0935(3) 0.1007(16) Uani 1 1 d .
H8 H 0.2713 0.3814 1.1418 0.121 Uiso 1 1 calc R
C9 C 0.26130(15) 0.5787(9) 1.0480(2) 0.0915(14) Uani 1 1 d .
H9 H 0.2818 0.6811 1.0668 0.110 Uiso 1 1 calc R
C10 C 0.23727(12) 0.6041(7) 0.9737(2) 0.0703(10) Uani 1 1 d .
H10 H 0.2426 0.7232 0.9432 0.084 Uiso 1 1 calc R
C11 C 0.20580(11) 0.4565(5) 0.9444(2) 0.0549(8) Uani 1 1 d .
C12 C 0.09082(10) 0.6055(5) 0.72372(17) 0.0469(6) Uani 1 1 d .
C13 C 0.04328(11) 0.5984(6) 0.6982(2) 0.0580(8) Uani 1 1 d .
H13 H 0.0257 0.4801 0.7092 0.070 Uiso 1 1 calc R
C14 C 0.02230(10) 0.7587(5) 0.65811(18) 0.0564(8) Uani 1 1 d .
H14 H -0.0093 0.7482 0.6427 0.068 Uiso 1 1 calc R
C15 C 0.04723(10) 0.9389(5) 0.63957(18) 0.0480(7) Uani 1 1 d .
C16 C 0.09392(10) 0.9530(4) 0.66227(18) 0.0458(6) Uani 1 1 d .
H16 H 0.1111 1.0705 0.6486 0.055 Uiso 1 1 calc R
C17 C 0.11618(9) 0.7899(4) 0.70638(16) 0.0427(6) Uani 1 1 d .
C18 C 0.04582(13) 1.2217(6) 0.5476(2) 0.0724(10) Uani 1 1 d .
H18A H 0.0679 1.3044 0.5783 0.109 Uiso 1 1 calc R
H18B H 0.0239 1.3110 0.5197 0.109 Uiso 1 1 calc R
H18C H 0.0625 1.1397 0.5086 0.109 Uiso 1 1 calc R
C19 C 0.16431(9) 0.8196(5) 0.73038(17) 0.0459(6) Uani 1 1 d .
H19 H 0.1797 0.9293 0.7053 0.055 Uiso 1 1 calc R
C20 C 0.23748(9) 0.7850(5) 0.79306(17) 0.0454(6) Uani 1 1 d .
C21 C 0.27444(10) 0.6472(5) 0.7838(2) 0.0537(7) Uani 1 1 d .
H21 H 0.2685 0.5104 0.7690 0.064 Uiso 1 1 calc R
C22 C 0.32051(10) 0.7139(5) 0.7969(2) 0.0594(8) Uani 1 1 d .
H22 H 0.3453 0.6223 0.7889 0.071 Uiso 1 1 calc R
C23 C 0.32966(10) 0.9138(6) 0.8214(2) 0.0572(8) Uani 1 1 d .
C24 C 0.29265(11) 1.0521(5) 0.8304(2) 0.0540(7) Uani 1 1 d .
H24 H 0.2987 1.1882 0.8462 0.065 Uiso 1 1 calc R
C25 C 0.24674(11) 0.9885(5) 0.8159(2) 0.0508(7) Uani 1 1 d .
H25 H 0.2221 1.0822 0.8215 0.061 Uiso 1 1 calc R
C26 C 0.39686(10) 1.1412(6) 0.7948(2) 0.0607(8) Uani 1 1 d .
C27 C 0.38450(14) 1.1655(8) 0.7133(2) 0.0823(12) Uani 1 1 d .
H27 H 0.3628 1.0754 0.6893 0.099 Uiso 1 1 calc R
C28 C 0.40408(17) 1.3223(10) 0.6677(3) 0.1068(16) Uani 1 1 d .
H28 H 0.3954 1.3381 0.6133 0.128 Uiso 1 1 calc R
C29 C 0.43653(18) 1.4554(8) 0.7028(4) 0.1034(17) Uani 1 1 d .
H29 H 0.4502 1.5593 0.6718 0.124 Uiso 1 1 calc R
C30 C 0.44831(16) 1.4349(7) 0.7818(4) 0.0896(14) Uani 1 1 d .
H30 H 0.4703 1.5250 0.8051 0.107 Uiso 1 1 calc R
C31 C 0.42857(12) 1.2839(6) 0.8284(3) 0.0761(11) Uani 1 1 d .
H31 H 0.4364 1.2759 0.8834 0.091 Uiso 1 1 calc R
C32 C 0.40078(12) 0.8812(6) 0.9057(2) 0.0676(9) Uani 1 1 d .
C33 C 0.44963(13) 0.8636(7) 0.9082(3) 0.0831(12) Uani 1 1 d .
H33 H 0.4676 0.9202 0.8669 0.100 Uiso 1 1 calc R
C34 C 0.47137(18) 0.7612(8) 0.9728(4) 0.1051(18) Uani 1 1 d .
H34 H 0.5041 0.7517 0.9746 0.126 Uiso 1 1 calc R
C35 C 0.4463(2) 0.6754(10) 1.0328(4) 0.119(2) Uani 1 1 d .
H35 H 0.4614 0.6066 1.0755 0.143 Uiso 1 1 calc R
C36 C 0.3989(2) 0.6905(11) 1.0303(3) 0.125(2) Uani 1 1 d .
H36 H 0.3814 0.6302 1.0714 0.150 Uiso 1 1 calc R
C37 C 0.37580(16) 0.7944(9) 0.9674(3) 0.1023(16) Uani 1 1 d .
H37 H 0.3431 0.8051 0.9673 0.123 Uiso 1 1 calc R

loop_
_atom_site_aniso_label
_atom_site_aniso_U_11
_atom_site_aniso_U_22
_atom_site_aniso_U_33
_atom_site_aniso_U_23
_atom_site_aniso_U_13
_atom_site_aniso_U_12
Pd1 0.04457(14) 0.05047(16) 0.04190(15) 0.00415(9) 0.00242(9) 0.00708(9)
N1 0.0520(14) 0.0568(15) 0.0496(14) 0.0076(12) 0.0149(11) 0.0158(12)
N2 0.0379(11) 0.0507(14) 0.0445(13) 0.0007(11) -0.0015(9) 0.0024(10)
N3 0.0425(14) 0.090(2) 0.074(2) 0.0101(16) -0.0166(14) -0.0043(13)
O1 0.0703(15) 0.0489(13) 0.0671(15) 0.0084(11) -0.0195(12) -0.0095(10)
O2 0.0499(12) 0.0827(16) 0.0708(16) 0.0289(13) -0.0093(11) 0.0006(11)
C1 0.0573(18) 0.0562(19) 0.060(2) 0.0029(16) 0.0191(15) 0.0109(15)
C2 0.081(2) 0.057(2) 0.078(3) 0.0037(19) 0.035(2) 0.0068(18)
C3 0.099(3) 0.063(2) 0.091(3) 0.024(2) 0.039(2) 0.015(2)
C4 0.086(3) 0.086(3) 0.067(2) 0.033(2) 0.026(2) 0.027(2)
C5 0.0598(19) 0.076(2) 0.0504(18) 0.0184(17) 0.0192(15) 0.0271(17)
C6 0.0560(18) 0.090(3) 0.0449(17) 0.0096(17) 0.0067(14) 0.0242(18)
C7 0.082(3) 0.136(4) 0.056(2) 0.032(3) 0.003(2) 0.024(3)
C8 0.078(3) 0.180(5) 0.044(2) 0.009(3) -0.008(2) 0.014(3)
C9 0.071(2) 0.156(5) 0.048(2) -0.004(3) -0.0040(18) -0.003(3)
C10 0.061(2) 0.104(3) 0.0457(19) -0.0032(19) -0.0040(15) 0.001(2)
C11 0.0479(16) 0.073(2) 0.0442(17) 0.0040(15) 0.0080(13) 0.0173(15)
C12 0.0511(16) 0.0510(16) 0.0383(15) 0.0032(13) -0.0075(12) -0.0039(13)
C13 0.0559(18) 0.067(2) 0.0514(18) 0.0090(16) -0.0062(14) -0.0181(15)
C14 0.0443(15) 0.077(2) 0.0480(17) 0.0103(16) -0.0068(13) -0.0120(14)
C15 0.0425(14) 0.0625(19) 0.0387(15) 0.0069(13) -0.0045(12) 0.0003(13)
C16 0.0457(15) 0.0492(16) 0.0426(16) 0.0053(12) -0.0017(12) -0.0081(12)
C17 0.0404(13) 0.0510(16) 0.0365(14) 0.0012(12) -0.0010(11) -0.0037(12)
C18 0.082(2) 0.068(2) 0.068(2) 0.0224(19) 0.0095(19) 0.0104(19)
C19 0.0426(14) 0.0494(16) 0.0457(16) 0.0038(13) 0.0002(12) -0.0028(12)
C20 0.0389(13) 0.0542(18) 0.0431(15) 0.0016(13) -0.0025(11) 0.0036(12)
C21 0.0481(16) 0.0502(18) 0.0628(19) -0.0027(15) -0.0008(14) 0.0066(13)
C22 0.0431(15) 0.065(2) 0.070(2) 0.0000(17) -0.0015(14) 0.0143(14)
C23 0.0392(15) 0.074(2) 0.059(2) 0.0073(16) -0.0063(13) 0.0010(14)
C24 0.0502(17) 0.0530(18) 0.0586(19) 0.0011(15) -0.0093(14) -0.0005(13)
C25 0.0430(15) 0.0560(19) 0.0534(18) 0.0019(14) -0.0042(13) 0.0098(12)
C26 0.0411(15) 0.075(2) 0.066(2) -0.0098(18) 0.0005(14) 0.0007(15)
C27 0.077(2) 0.109(3) 0.061(2) -0.011(2) 0.0012(19) -0.021(2)
C28 0.097(3) 0.150(5) 0.073(3) 0.008(3) 0.014(2) -0.016(3)
C29 0.077(3) 0.104(4) 0.130(5) 0.014(3) 0.024(3) -0.016(3)
C30 0.071(3) 0.075(3) 0.122(4) -0.007(3) 0.000(3) -0.013(2)
C31 0.060(2) 0.084(3) 0.084(3) -0.018(2) -0.0103(19) 0.0000(19)
C32 0.0507(18) 0.076(2) 0.075(2) -0.004(2) -0.0184(17) 0.0087(17)
C33 0.053(2) 0.081(3) 0.114(3) -0.014(3) -0.027(2) 0.0088(18)
C34 0.080(3) 0.087(3) 0.146(5) -0.024(3) -0.058(3) 0.026(3)
C35 0.123(5) 0.116(5) 0.116(4) -0.003(4) -0.069(4) 0.031(4)
C36 0.118(4) 0.159(6) 0.098(4) 0.040(4) -0.021(3) 0.021(4)
C37 0.070(3) 0.151(5) 0.085(3) 0.032(3) -0.017(2) 0.016(3)

loop_
_atom_type_symbol
_atom_type_description
_atom_type_scat_dispersion_real
_atom_type_scat_dispersion_imag
_atom_type_scat_source
C C 0.0033 0.0016 'International Tables Vol C Tables 4.2.6.8 and 6.1.1.4'
H H 0.0000 0.0000 'International Tables Vol C Tables 4.2.6.8 and 6.1.1.4'
N N 0.0061 0.0033 'International Tables Vol C Tables 4.2.6.8 and 6.1.1.4'
O O 0.0106 0.0060 'International Tables Vol C Tables 4.2.6.8 and 6.1.1.4'
Pd Pd -0.9988 1.0072 'International Tables Vol C Tables 4.2.6.8 and 6.1.1.4'

loop_
_geom_angle_atom_site_label_1
_geom_angle_atom_site_label_2
_geom_angle_atom_site_label_3
_geom_angle
C11 Pd1 N1 81.04(13)
C11 Pd1 N2 101.93(12)
N1 Pd1 N2 174.96(10)
C11 Pd1 O1 167.72(12)
N1 Pd1 O1 88.68(10)
N2 Pd1 O1 88.82(9)
C1 N1 C5 120.8(3)
C1 N1 Pd1 123.1(2)
C5 N1 Pd1 116.1(2)
C19 N2 C20 114.9(2)
C19 N2 Pd1 122.55(19)
C20 N2 Pd1 122.53(18)
C26 N3 C32 123.1(3)
C26 N3 C23 119.2(3)
C32 N3 C23 117.7(3)
C12 O1 Pd1 123.97(19)
C15 O2 C18 117.4(3)
N1 C1 C2 121.6(3)
N1 C1 H1 119.2
C2 C1 H1 119.2
C3 C2 C1 118.6(4)
C3 C2 H2 120.7
C1 C2 H2 120.7
C2 C3 C4 119.9(4)
C2 C3 H3 120.1
C4 C3 H3 120.1
C3 C4 C5 120.2(4)
C3 C4 H4 119.9
C5 C4 H4 119.9
N1 C5 C4 119.0(4)
N1 C5 C6 113.2(3)
C4 C5 C6 127.7(3)
C7 C6 C11 120.0(4)
C7 C6 C5 123.1(4)
C11 C6 C5 116.8(3)
C8 C7 C6 121.0(4)
C8 C7 H7 119.5
C6 C7 H7 119.5
C7 C8 C9 120.0(4)
C7 C8 H8 120.0
C9 C8 H8 120.0
C8 C9 C10 119.9(5)
C8 C9 H9 120.1
C10 C9 H9 120.1
C11 C10 C9 121.8(4)
C11 C10 H10 119.1
C9 C10 H10 119.1
C10 C11 C6 117.2(3)
C10 C11 Pd1 129.8(3)
C6 C11 Pd1 112.6(3)
O1 C12 C13 119.3(3)
O1 C12 C17 123.7(3)
C13 C12 C17 117.0(3)
C14 C13 C12 122.1(3)
C14 C13 H13 118.9
C12 C13 H13 118.9
C13 C14 C15 121.2(3)
C13 C14 H14 119.4
C15 C14 H14 119.4
C16 C15 O2 125.4(3)
C16 C15 C14 119.0(3)
O2 C15 C14 115.5(3)
C15 C16 C17 120.7(3)
C15 C16 H16 119.7
C17 C16 H16 119.7
C16 C17 C12 119.9(2)
C16 C17 C19 117.3(3)
C12 C17 C19 122.8(3)
O2 C18 H18A 109.5
O2 C18 H18B 109.5
H18A C18 H18B 109.5
O2 C18 H18C 109.5
H18A C18 H18C 109.5
H18B C18 H18C 109.5
N2 C19 C17 128.9(3)
N2 C19 H19 115.6
C17 C19 H19 115.6
C21 C20 C25 119.6(3)
C21 C20 N2 119.8(3)
C25 C20 N2 120.5(3)
C20 C21 C22 119.9(3)
C20 C21 H21 120.1
C22 C21 H21 120.1
C23 C22 C21 120.6(3)
C23 C22 H22 119.7
C21 C22 H22 119.7
C22 C23 C24 119.6(3)
C22 C23 N3 120.6(3)
C24 C23 N3 119.8(3)
C25 C24 C23 120.3(3)
C25 C24 H24 119.9
C23 C24 H24 119.9
C24 C25 C20 120.0(3)
C24 C25 H25 120.0
C20 C25 H25 120.0
C27 C26 C31 117.4(4)
C27 C26 N3 119.7(3)
C31 C26 N3 122.9(3)
C28 C27 C26 120.6(4)
C28 C27 H27 119.7
C26 C27 H27 119.7
C27 C28 C29 120.0(5)
C27 C28 H28 120.0
C29 C28 H28 120.0
C30 C29 C28 119.9(5)
C30 C29 H29 120.0
C28 C29 H29 120.0
C29 C30 C31 121.0(4)
C29 C30 H30 119.5
C31 C30 H30 119.5
C30 C31 C26 121.1(4)
C30 C31 H31 119.4
C26 C31 H31 119.4
C37 C32 C33 118.2(4)
C37 C32 N3 120.3(3)
C33 C32 N3 121.5(4)
C32 C33 C34 119.6(5)
C32 C33 H33 120.2
C34 C33 H33 120.2
C35 C34 C33 121.5(5)
C35 C34 H34 119.2
C33 C34 H34 119.2
C34 C35 C36 119.1(5)
C34 C35 H35 120.4
C36 C35 H35 120.4
C35 C36 C37 121.2(6)
C35 C36 H36 119.4
C37 C36 H36 119.4
C32 C37 C36 120.3(4)
C32 C37 H37 119.8
C36 C37 H37 119.8

loop_
_geom_bond_atom_site_label_1
_geom_bond_atom_site_label_2
_geom_bond_distance
Pd1 C11 2.011(3)
Pd1 N1 2.037(3)
Pd1 N2 2.059(2)
Pd1 O1 2.060(2)
N1 C1 1.341(4)
N1 C5 1.359(4)
N2 C19 1.305(3)
N2 C20 1.441(3)
N3 C26 1.402(5)
N3 C32 1.416(5)
N3 C23 1.438(4)
O1 C12 1.306(4)
O2 C15 1.382(4)
O2 C18 1.389(4)
C1 C2 1.386(5)
C1 H1 0.9300
C2 C3 1.376(6)
C2 H2 0.9300
C3 C4 1.374(6)
C3 H3 0.9300
C4 C5 1.398(5)
C4 H4 0.9300
C5 C6 1.452(5)
C6 C7 1.411(5)
C6 C11 1.420(5)
C7 C8 1.356(7)
C7 H7 0.9300
C8 C9 1.383(8)
C8 H8 0.9300
C9 C10 1.401(5)
C9 H9 0.9300
C10 C11 1.387(5)
C10 H10 0.9300
C12 C13 1.408(4)
C12 C17 1.420(4)
C13 C14 1.359(5)
C13 H13 0.9300
C14 C15 1.396(4)
C14 H14 0.9300
C15 C16 1.375(4)
C16 C17 1.420(4)
C16 H16 0.9300
C17 C19 1.430(4)
C18 H18A 0.9600
C18 H18B 0.9600
C18 H18C 0.9600
C19 H19 0.9300
C20 C21 1.384(4)
C20 C25 1.388(4)
C21 C22 1.390(4)
C21 H21 0.9300
C22 C23 1.373(5)
C22 H22 0.9300
C23 C24 1.387(5)
C24 C25 1.384(4)
C24 H24 0.9300
C25 H25 0.9300
C26 C27 1.389(5)
C26 C31 1.395(5)
C27 C28 1.380(6)
C27 H27 0.9300
C28 C29 1.379(7)
C28 H28 0.9300
C29 C30 1.343(7)
C29 H29 0.9300
C30 C31 1.363(6)
C30 H30 0.9300
C31 H31 0.9300
C32 C37 1.366(6)
C32 C33 1.392(5)
C33 C34 1.388(7)
C33 H33 0.9300
C34 C35 1.343(8)
C34 H34 0.9300
C35 C36 1.349(7)
C35 H35 0.9300
C36 C37 1.388(6)
C36 H36 0.9300
C37 H37 0.9300
